data_1561928
loop_
_publ_author_name
'Thu\'ery, Pierre'

_publ_section_title
;
 Structural variations in terbium(III) complexes with
 1,3-adamantanedicarboxylate and diverse co-ligands
;
_journal_name_full 'Journal of Solid State Chemistry'
_journal_page_first 265
_journal_page_last 272
_journal_paper_doi 10.1016/j.jssc.2015.01.036
_journal_volume 227
_journal_year 2015
_chemical_formula_sum 'C60 H88 N26 O38 Tb2'
_chemical_formula_weight 2099.40
_space_group_IT_number 55
_space_group_name_Hall '-P 2 2ab'
_space_group_name_H-M_alt 'P b a m'
_symmetry_cell_setting orthorhombic
_symmetry_space_group_name_H-M 'P b a m'
_atom_sites_solution_hydrogens geom
_atom_sites_solution_primary direct
_atom_sites_solution_secondary difmap
_audit_creation_method SHELXL-97
_cell_angle_alpha 90.00
_cell_angle_beta 90.00
_cell_angle_gamma 90.00
_cell_formula_units_Z 2
_cell_length_a 15.2830(2)
_cell_length_b 24.9021(6)
_cell_length_c 10.6168(3)
_cell_measurement_reflns_used 104218
_cell_measurement_temperature 150(2)
_cell_measurement_theta_max 30.51
_cell_measurement_theta_min 3.28
_cell_volume 4040.53(16)
_computing_cell_refinement 'HKL2000 (Otwinowski & Minor, 1997)'
_computing_data_collection 'COLLECT (Nonius, 1998)'
_computing_data_reduction 'HKL2000 (Otwinowski & Minor, 1997)'
_computing_molecular_graphics 'SHELXTL (Sheldrick, 2008)'
_computing_publication_material 'SHELXTL (Sheldrick, 2008); PLATON (Spek, 2003)'
_computing_structure_refinement 'SHELXL-97 (Sheldrick, 2008)'
_computing_structure_solution 'SHELXT (Sheldrick, 2014)'
_diffrn_ambient_temperature 150(2)
_diffrn_measured_fraction_theta_full 0.997
_diffrn_measured_fraction_theta_max 0.997
_diffrn_measurement_device_type 'Nonius Kappa-CCD area-detector diffractometer'
_diffrn_measurement_method 'two \f and four \w scans with 2\% steps (341 frames)'
_diffrn_radiation_monochromator graphite
_diffrn_radiation_source 'fine-focus sealed tube'
_diffrn_radiation_type MoK\a
_diffrn_radiation_wavelength 0.71073
_diffrn_reflns_av_R_equivalents 0.0200
_diffrn_reflns_av_unetI/netI 0.0278
_diffrn_reflns_limit_h_max 21
_diffrn_reflns_limit_h_min -21
_diffrn_reflns_limit_k_max 35
_diffrn_reflns_limit_k_min -35
_diffrn_reflns_limit_l_max 15
_diffrn_reflns_limit_l_min -15
_diffrn_reflns_number 104218
_diffrn_reflns_theta_full 30.51
_diffrn_reflns_theta_max 30.51
_diffrn_reflns_theta_min 3.28
_diffrn_standards_decay_% 0
_diffrn_standards_interval_time 0
_diffrn_standards_number 0
_exptl_absorpt_coefficient_mu 1.846
_exptl_absorpt_correction_T_max 0.787
_exptl_absorpt_correction_T_min 0.627
_exptl_absorpt_correction_type multi-scan
_exptl_absorpt_process_details 'SCALEPACK (Otwinowski & Minor, 1997)'
_exptl_crystal_colour colourless
_exptl_crystal_density_diffrn 1.726
_exptl_crystal_density_method 'not measured'
_exptl_crystal_description parallelepiped
_exptl_crystal_F_000 2128
_exptl_crystal_size_max 0.16
_exptl_crystal_size_mid 0.13
_exptl_crystal_size_min 0.13
_refine_diff_density_max 2.383
_refine_diff_density_min -2.714
_refine_diff_density_rms 0.128
_refine_ls_extinction_method none
_refine_ls_goodness_of_fit_ref 1.072
_refine_ls_hydrogen_treatment constr
_refine_ls_matrix_type full
_refine_ls_number_parameters 316
_refine_ls_number_reflns 6460
_refine_ls_number_restraints 6
_refine_ls_restrained_S_all 1.151
_refine_ls_R_factor_all 0.0418
_refine_ls_R_factor_gt 0.0360
_refine_ls_shift/su_max 0.001
_refine_ls_shift/su_mean 0.000
_refine_ls_structure_factor_coef Fsqd
_refine_ls_weighting_details 'calc w=1/[\s^2^(Fo^2^)+(0.0642P)^2^+5.2115P] where P=(Fo^2^+2Fc^2^)/3'
_refine_ls_weighting_scheme calc
_refine_ls_wR_factor_gt 0.1059
_refine_ls_wR_factor_ref 0.1083
_reflns_number_gt 5588
_reflns_number_total 6460
_reflns_threshold_expression >2sigma(I)
_cod_data_source_file JSSC-2015-227-265.cif
_cod_data_source_block 4
_cod_database_code 1561928

loop_
_symmetry_equiv_pos_as_xyz
'x, y, z'
'-x, -y, z'
'-x+1/2, y+1/2, -z'
'x+1/2, -y+1/2, -z'
'-x, -y, -z'
'x, y, -z'
'x-1/2, -y-1/2, z'
'-x-1/2, y-1/2, z'

loop_
_atom_site_label
_atom_site_type_symbol
_atom_site_fract_x
_atom_site_fract_y
_atom_site_fract_z
_atom_site_U_iso_or_equiv
_atom_site_adp_type
_atom_site_occupancy
_atom_site_symmetry_multiplicity
_atom_site_calc_flag
_atom_site_refinement_flags
_atom_site_disorder_assembly
_atom_site_disorder_group
Tb1 Tb 0.663578(11) 0.639710(7) 0.5000 0.01657(7) Uani 1 2 d S . .
O1 O 0.64453(13) 0.72684(8) 0.60347(19) 0.0206(4) Uani 1 1 d . . .
O2 O 0.30426(13) 0.84160(8) 0.39620(19) 0.0204(4) Uani 1 1 d . . .
O3 O 0.63612(13) 0.61959(8) 0.28668(18) 0.0197(4) Uani 1 1 d . . .
O4 O 0.41379(15) 0.62681(9) 0.2906(2) 0.0272(5) Uani 1 1 d . . .
O5 O 0.27598(15) 0.50488(9) 0.2888(2) 0.0266(4) Uani 1 1 d . . .
O6 O 0.5068(2) 0.66111(14) 0.5000 0.0278(6) Uani 1 2 d S . .
H6 H 0.4728 0.6507 0.5651 0.033 Uiso 1 1 d R . .
O7 O 0.7537(2) 0.55665(13) 0.5000 0.0280(7) Uani 1 2 d S . .
H7 H 0.7442 0.5348 0.5738 0.034 Uiso 1 1 d R . .
O8 O 0.5745(2) 0.55894(14) 0.5000 0.0341(8) Uani 1 2 d S . .
H8A H 0.5213 0.5622 0.5000 0.041 Uiso 1 2 d SR . .
H8B H 0.5864 0.5244 0.5000 0.041 Uiso 1 2 d SR . .
O9 O 0.0844(2) 0.67466(16) 0.0000 0.0460(10) Uani 1 2 d S . .
O10 O -0.0022(3) 0.60571(18) 0.0000 0.082(2) Uani 1 2 d S . .
O11 O -0.0497(4) 0.6791(2) 0.0000 0.172(4) Uani 1 2 d SU . .
O12 O 0.78167(18) 0.74675(10) 0.7887(2) 0.0368(6) Uani 1 1 d . . .
H12A H 0.7327 0.7426 0.7332 0.044 Uiso 1 1 d R . .
H12B H 0.8170 0.7232 0.7429 0.044 Uiso 1 1 d R . .
O13 O 0.3887(6) 0.5506(3) 0.5000 0.106(2) Uani 1 2 d S . .
H13 H 0.3697 0.5687 0.4435 0.127 Uiso 1 1 d R . .
N1 N 0.72873(15) 0.62403(10) 0.1151(2) 0.0181(4) Uani 1 1 d . . .
N2 N 0.60933(15) 0.67462(9) 0.1155(2) 0.0185(4) Uani 1 1 d . . .
N3 N 0.45101(15) 0.67747(10) 0.1152(2) 0.0197(4) Uani 1 1 d . . .
N4 N 0.32584(16) 0.63241(10) 0.1145(3) 0.0195(5) Uani 1 1 d . . .
N5 N 0.23320(16) 0.55360(9) 0.1151(2) 0.0209(5) Uani 1 1 d . . .
N6 N 0.20930(17) 0.46587(9) 0.1156(2) 0.0212(5) Uani 1 1 d . . .
N7 N 0.0112(3) 0.65333(18) 0.0000 0.0375(10) Uani 1 2 d S . .
C1 C 0.5895(2) 0.80626(15) 0.5000 0.0178(7) Uani 1 2 d S . .
C2 C 0.4886(2) 0.79854(15) 0.5000 0.0187(7) Uani 1 2 d S . .
H2A H 0.4707 0.7780 0.5757 0.022 Uiso 1 1 d R . .
C3 C 0.4439(3) 0.85435(15) 0.5000 0.0179(7) Uani 1 2 d S . .
C4 C 0.47240(18) 0.88547(12) 0.6185(3) 0.0226(5) Uani 1 1 d . . .
H4A H 0.4430 0.9209 0.6204 0.027 Uiso 1 1 calc R . .
H4B H 0.4549 0.8653 0.6948 0.027 Uiso 1 1 calc R . .
C5 C 0.57203(19) 0.89338(12) 0.6180(3) 0.0253(6) Uani 1 1 d . . .
H5 H 0.5900 0.9136 0.6951 0.030 Uiso 1 1 calc R . .
C6 C 0.61630(19) 0.83784(11) 0.6175(3) 0.0217(5) Uani 1 1 d . . .
H6A H 0.6807 0.8423 0.6188 0.026 Uiso 1 1 calc R . .
H6B H 0.5990 0.8177 0.6939 0.026 Uiso 1 1 calc R . .
C7 C 0.6003(3) 0.92451(18) 0.5000 0.0295(9) Uani 1 2 d S . .
H7A H 0.5730 0.9606 0.5000 0.035 Uiso 1 2 calc SR . .
H7B H 0.6647 0.9292 0.5000 0.035 Uiso 1 2 calc SR . .
C8 C 0.6298(2) 0.75041(16) 0.5000 0.0180(7) Uani 1 2 d S . .
C9 C 0.3453(2) 0.84526(17) 0.5000 0.0180(7) Uani 1 2 d S . .
C10 C 0.65653(17) 0.63788(10) 0.1816(3) 0.0172(5) Uani 1 1 d . . .
C11 C 0.7368(2) 0.65512(16) 0.0000 0.0172(7) Uani 1 2 d S . .
H11 H 0.7912 0.6775 0.0000 0.021 Uiso 1 2 calc SR . .
C12 C 0.6535(2) 0.69037(16) 0.0000 0.0182(7) Uani 1 2 d S . .
H12 H 0.6683 0.7295 0.0000 0.022 Uiso 1 2 calc SR . .
C13 C 0.53120(17) 0.70062(11) 0.1634(3) 0.0196(5) Uani 1 1 d . . .
H13A H 0.5310 0.6981 0.2564 0.023 Uiso 1 1 calc R . .
H13B H 0.5330 0.7392 0.1406 0.023 Uiso 1 1 calc R . .
C14 C 0.39838(19) 0.64392(11) 0.1844(3) 0.0200(5) Uani 1 1 d . . .
C15 C 0.4090(2) 0.69517(15) 0.0000 0.0172(7) Uani 1 2 d S . .
H15 H 0.3991 0.7349 0.0000 0.021 Uiso 1 2 calc SR . .
C16 C 0.3217(3) 0.66380(16) 0.0000 0.0172(7) Uani 1 2 d S . .
H16 H 0.2702 0.6886 0.0000 0.021 Uiso 1 2 calc SR . .
C17 C 0.25009(17) 0.60630(11) 0.1674(3) 0.0202(5) Uani 1 1 d . . .
H17A H 0.1982 0.6293 0.1530 0.024 Uiso 1 1 calc R . .
H17B H 0.2583 0.6029 0.2595 0.024 Uiso 1 1 calc R . .
C18 C 0.24360(18) 0.50755(11) 0.1837(3) 0.0200(5) Uani 1 1 d . . .
C19 C 0.1842(3) 0.54523(16) 0.0000 0.0192(7) Uani 1 2 d S . .
H19 H 0.1282 0.5660 0.0000 0.023 Uiso 1 2 calc SR . .
C20 C 0.1671(2) 0.48362(16) 0.0000 0.0183(7) Uani 1 2 d S . .
H20 H 0.1031 0.4752 0.0000 0.022 Uiso 1 2 calc SR . .
C21 C 0.20348(19) 0.41128(11) 0.1625(3) 0.0196(5) Uani 1 1 d . . .
H21A H 0.2068 0.4120 0.2556 0.024 Uiso 1 1 calc R . .
H21B H 0.1457 0.3963 0.1391 0.024 Uiso 1 1 calc R . .

loop_
_atom_site_aniso_label
_atom_site_aniso_U_11
_atom_site_aniso_U_22
_atom_site_aniso_U_33
_atom_site_aniso_U_23
_atom_site_aniso_U_13
_atom_site_aniso_U_12
Tb1 0.01700(11) 0.01937(11) 0.01332(10) 0.000 0.000 0.00031(6)
O1 0.0230(9) 0.0212(9) 0.0177(10) 0.0011(8) -0.0013(8) 0.0008(7)
O2 0.0180(9) 0.0255(10) 0.0179(9) -0.0006(8) -0.0001(7) 0.0002(8)
O3 0.0230(9) 0.0223(9) 0.0138(9) -0.0002(8) -0.0010(7) -0.0029(8)
O4 0.0305(11) 0.0327(11) 0.0182(10) 0.0052(9) -0.0050(9) -0.0055(9)
O5 0.0354(12) 0.0271(10) 0.0175(10) 0.0017(8) -0.0051(9) -0.0034(9)
O6 0.0256(15) 0.0358(17) 0.0222(15) 0.000 0.000 -0.0064(13)
O7 0.0395(18) 0.0221(14) 0.0225(15) 0.000 0.000 0.0041(13)
O8 0.0338(18) 0.0254(16) 0.043(2) 0.000 0.000 -0.0078(13)
O9 0.0245(17) 0.038(2) 0.075(3) 0.000 0.000 -0.0079(15)
O10 0.035(2) 0.030(2) 0.181(7) 0.000 0.000 -0.0016(18)
O11 0.042(3) 0.045(3) 0.430(11) 0.000 0.000 0.007(2)
O12 0.0428(14) 0.0377(13) 0.0300(12) -0.0077(11) -0.0049(11) -0.0076(11)
O13 0.145(7) 0.096(5) 0.077(5) 0.000 0.000 0.018(5)
N1 0.0201(11) 0.0200(10) 0.0141(10) 0.0010(9) 0.0002(8) 0.0008(9)
N2 0.0185(10) 0.0212(10) 0.0157(10) 0.0009(9) 0.0008(8) 0.0019(8)
N3 0.0187(11) 0.0252(11) 0.0151(10) 0.0017(9) -0.0005(8) -0.0017(9)
N4 0.0211(11) 0.0229(11) 0.0145(11) 0.0024(9) -0.0010(9) -0.0035(8)
N5 0.0291(12) 0.0186(10) 0.0150(10) 0.0005(9) -0.0018(9) -0.0023(9)
N6 0.0284(12) 0.0182(10) 0.0171(11) 0.0000(9) -0.0015(9) 0.0012(9)
N7 0.0226(19) 0.0271(19) 0.063(3) 0.000 0.000 0.0019(16)
C1 0.0176(17) 0.0189(17) 0.0171(17) 0.000 0.000 -0.0008(13)
C2 0.0177(17) 0.0190(17) 0.0194(17) 0.000 0.000 0.0006(13)
C3 0.0153(17) 0.0201(17) 0.0181(18) 0.000 0.000 0.0012(13)
C4 0.0209(13) 0.0238(13) 0.0232(13) -0.0053(11) -0.0029(10) 0.0007(10)
C5 0.0205(13) 0.0237(13) 0.0318(16) -0.0076(12) -0.0039(11) 0.0011(10)
C6 0.0188(12) 0.0230(13) 0.0233(14) -0.0047(11) -0.0045(10) 0.0015(10)
C7 0.022(2) 0.0209(19) 0.045(3) 0.000 0.000 -0.0006(15)
C8 0.0146(17) 0.0210(17) 0.0185(17) 0.000 0.000 -0.0014(13)
C9 0.0166(17) 0.0181(16) 0.0193(19) 0.000 0.000 0.0027(13)
C10 0.0182(13) 0.0179(12) 0.0156(13) -0.0023(9) -0.0023(9) -0.0011(9)
C11 0.0178(17) 0.0190(16) 0.0148(17) 0.000 0.000 -0.0009(13)
C12 0.0188(17) 0.0191(17) 0.0167(17) 0.000 0.000 -0.0008(13)
C13 0.0182(12) 0.0217(12) 0.0188(13) -0.0037(10) 0.0001(9) 0.0001(9)
C14 0.0212(13) 0.0213(12) 0.0176(13) -0.0018(10) 0.0012(10) 0.0012(9)
C15 0.0182(17) 0.0200(17) 0.0135(16) 0.000 0.000 0.0019(13)
C16 0.0183(17) 0.0177(17) 0.0157(17) 0.000 0.000 0.0015(13)
C17 0.0226(13) 0.0205(12) 0.0176(13) -0.0033(10) 0.0043(10) -0.0024(10)
C18 0.0204(12) 0.0199(12) 0.0198(13) -0.0009(10) 0.0023(10) 0.0003(10)
C19 0.0193(17) 0.0192(17) 0.0192(18) 0.000 0.000 0.0007(14)
C20 0.0194(18) 0.0189(17) 0.0167(18) 0.000 0.000 0.0010(13)
C21 0.0235(13) 0.0183(12) 0.0171(12) 0.0030(10) 0.0031(10) 0.0019(10)

loop_
_atom_type_symbol
_atom_type_description
_atom_type_scat_dispersion_real
_atom_type_scat_dispersion_imag
_atom_type_scat_source
C C 0.0033 0.0016 'International Tables Vol C Tables 4.2.6.8 and 6.1.1.4'
H H 0.0000 0.0000 'International Tables Vol C Tables 4.2.6.8 and 6.1.1.4'
N N 0.0061 0.0033 'International Tables Vol C Tables 4.2.6.8 and 6.1.1.4'
O O 0.0106 0.0060 'International Tables Vol C Tables 4.2.6.8 and 6.1.1.4'
Tb Tb -0.1723 4.1537 'International Tables Vol C Tables 4.2.6.8 and 6.1.1.4'

loop_
_geom_angle_atom_site_label_1
_geom_angle_atom_site_label_2
_geom_angle_atom_site_label_3
_geom_angle
_geom_angle_site_symmetry_1
_geom_angle_site_symmetry_3
O3 Tb1 O3 147.81(10) . 6_556
O3 Tb1 O8 73.99(5) . .
O3 Tb1 O8 73.99(5) 6_556 .
O3 Tb1 O1 126.73(7) . .
O3 Tb1 O1 74.71(7) 6_556 .
O8 Tb1 O1 131.84(9) . .
O3 Tb1 O1 74.71(7) . 6_556
O3 Tb1 O1 126.73(7) 6_556 6_556
O8 Tb1 O1 131.84(9) . 6_556
O1 Tb1 O1 53.29(10) . 6_556
O3 Tb1 O6 82.67(5) . .
O3 Tb1 O6 82.67(5) 6_556 .
O8 Tb1 O6 68.45(12) . .
O1 Tb1 O6 72.04(8) . .
O1 Tb1 O6 72.04(8) 6_556 .
O3 Tb1 O2 128.76(7) . 4_566
O3 Tb1 O2 76.43(7) 6_556 4_566
O8 Tb1 O2 130.27(9) . 4_566
O1 Tb1 O2 74.66(7) . 4_566
O1 Tb1 O2 97.89(7) 6_556 4_566
O6 Tb1 O2 144.29(7) . 4_566
O3 Tb1 O2 76.43(7) . 7_675
O3 Tb1 O2 128.76(7) 6_556 7_675
O8 Tb1 O2 130.27(9) . 7_675
O1 Tb1 O2 97.89(7) . 7_675
O1 Tb1 O2 74.66(7) 6_556 7_675
O6 Tb1 O2 144.29(7) . 7_675
O2 Tb1 O2 53.22(10) 4_566 7_675
O3 Tb1 O7 85.51(6) . .
O3 Tb1 O7 85.51(6) 6_556 .
O8 Tb1 O7 67.74(13) . .
O1 Tb1 O7 143.44(7) . .
O1 Tb1 O7 143.44(7) 6_556 .
O6 Tb1 O7 136.19(11) . .
O2 Tb1 O7 70.92(9) 4_566 .
O2 Tb1 O7 70.92(9) 7_675 .
C8 O1 Tb1 92.45(19) . .
C9 O2 Tb1 91.67(18) . 7_575
C10 O3 Tb1 137.63(17) . .
Tb1 O6 H6 120.0 . .
Tb1 O7 H7 112.8 . .
Tb1 O8 H8A 118.3 . .
Tb1 O8 H8B 134.0 . .
H8A O8 H8B 107.7 . .
H12A O12 H12B 93.7 . .
C10 N1 C21 123.8(2) . 2_665
C10 N1 C11 111.9(3) . .
C21 N1 C11 123.7(3) 2_665 .
C10 N2 C13 123.8(2) . .
C10 N2 C12 111.7(3) . .
C13 N2 C12 123.9(2) . .
C14 N3 C13 123.3(2) . .
C14 N3 C15 112.1(3) . .
C13 N3 C15 123.5(3) . .
C14 N4 C17 122.4(3) . .
C14 N4 C16 112.3(3) . .
C17 N4 C16 122.4(3) . .
C18 N5 C17 122.4(2) . .
C18 N5 C19 112.8(2) . .
C17 N5 C19 123.1(3) . .
C18 N6 C21 123.5(2) . .
C18 N6 C20 112.6(2) . .
C21 N6 C20 123.2(3) . .
O11 N7 O10 114.8(5) . .
O11 N7 O9 119.9(5) . .
O10 N7 O9 125.3(5) . .
C8 C1 C6 111.2(2) . .
C8 C1 C6 111.2(2) . 6_556
C6 C1 C6 109.2(3) . 6_556
C8 C1 C2 106.8(3) . .
C6 C1 C2 109.2(2) . .
C6 C1 C2 109.2(2) 6_556 .
C3 C2 C1 109.1(3) . .
C3 C2 H2A 109.9 . .
C1 C2 H2A 109.8 . .
C9 C3 C4 110.8(2) . .
C9 C3 C4 110.8(2) . 6_556
C4 C3 C4 109.5(3) . 6_556
C9 C3 C2 107.7(3) . .
C4 C3 C2 109.0(2) . .
C4 C3 C2 109.0(2) 6_556 .
C5 C4 C3 110.1(3) . .
C5 C4 H4A 109.6 . .
C3 C4 H4A 109.6 . .
C5 C4 H4B 109.6 . .
C3 C4 H4B 109.6 . .
H4A C4 H4B 108.2 . .
C4 C5 C7 110.3(3) . .
C4 C5 C6 108.7(2) . .
C7 C5 C6 109.1(3) . .
C4 C5 H5 109.6 . .
C7 C5 H5 109.6 . .
C6 C5 H5 109.6 . .
C1 C6 C5 110.3(3) . .
C1 C6 H6A 109.6 . .
C5 C6 H6A 109.6 . .
C1 C6 H6B 109.6 . .
C5 C6 H6B 109.6 . .
H6A C6 H6B 108.1 . .
C5 C7 C5 109.4(3) 6_556 .
C5 C7 H7A 109.8 6_556 .
C5 C7 H7A 109.8 . .
C5 C7 H7B 109.8 6_556 .
C5 C7 H7B 109.8 . .
H7A C7 H7B 108.2 . .
O1 C8 O1 120.4(4) 6_556 .
O1 C8 C1 119.74(18) 6_556 .
O1 C8 C1 119.74(18) . .
O2 C9 O2 120.2(3) . 6_556
O2 C9 C3 119.90(17) . .
O2 C9 C3 119.90(17) 6_556 .
O3 C10 N1 125.3(3) . .
O3 C10 N2 125.1(3) . .
N1 C10 N2 109.6(3) . .
N1 C11 N1 114.6(3) 6 .
N1 C11 C12 103.4(2) 6 .
N1 C11 C12 103.4(2) . .
N1 C11 H11 111.6 6 .
N1 C11 H11 111.6 . .
C12 C11 H11 111.6 . .
N2 C12 N2 115.0(3) . 6
N2 C12 C11 103.2(2) . .
N2 C12 C11 103.2(2) 6 .
N2 C12 H12 111.6 . .
N2 C12 H12 111.6 6 .
C11 C12 H12 111.6 . .
N3 C13 N2 113.3(2) . .
N3 C13 H13A 108.9 . .
N2 C13 H13A 108.9 . .
N3 C13 H13B 108.9 . .
N2 C13 H13B 108.9 . .
H13A C13 H13B 107.7 . .
O4 C14 N4 125.6(3) . .
O4 C14 N3 126.1(3) . .
N4 C14 N3 108.2(3) . .
N3 C15 N3 115.0(3) 6 .
N3 C15 C16 103.2(2) 6 .
N3 C15 C16 103.2(2) . .
N3 C15 H15 111.6 6 .
N3 C15 H15 111.6 . .
C16 C15 H15 111.6 . .
N4 C16 N4 114.3(3) 6 .
N4 C16 C15 103.6(2) 6 .
N4 C16 C15 103.6(2) . .
N4 C16 H16 111.6 6 .
N4 C16 H16 111.6 . .
C15 C16 H16 111.6 . .
N4 C17 N5 113.8(2) . .
N4 C17 H17A 108.8 . .
N5 C17 H17A 108.8 . .
N4 C17 H17B 108.8 . .
N5 C17 H17B 108.8 . .
H17A C17 H17B 107.7 . .
O5 C18 N5 125.3(3) . .
O5 C18 N6 126.6(3) . .
N5 C18 N6 108.1(2) . .
N5 C19 N5 115.1(3) . 6
N5 C19 C20 103.2(2) . .
N5 C19 C20 103.2(2) 6 .
N5 C19 H19 111.6 . .
N5 C19 H19 111.6 6 .
C20 C19 H19 111.6 . .
N6 C20 N6 115.0(3) 6 .
N6 C20 C19 103.0(2) 6 .
N6 C20 C19 103.0(2) . .
N6 C20 H20 111.7 6 .
N6 C20 H20 111.7 . .
C19 C20 H20 111.7 . .
N1 C21 N6 113.9(2) 2_665 .
N1 C21 H21A 108.8 2_665 .
N6 C21 H21A 108.8 . .
N1 C21 H21B 108.8 2_665 .
N6 C21 H21B 108.8 . .
H21A C21 H21B 107.7 . .

loop_
_geom_bond_atom_site_label_1
_geom_bond_atom_site_label_2
_geom_bond_distance
_geom_bond_site_symmetry_2
Tb1 O3 2.357(2) .
Tb1 O3 2.357(2) 6_556
Tb1 O8 2.428(3) .
Tb1 O1 2.449(2) .
Tb1 O1 2.449(2) 6_556
Tb1 O6 2.455(3) .
Tb1 O2 2.460(2) 4_566
Tb1 O2 2.460(2) 7_675
Tb1 O7 2.485(3) .
O1 C8 1.266(3) .
O2 C9 1.271(3) .
O2 Tb1 2.460(2) 7_575
O3 C10 1.245(4) .
O4 C14 1.228(4) .
O5 C18 1.223(4) .
O6 H6 0.9027 .
O7 H7 0.9648 .
O8 H8A 0.8170 .
O8 H8B 0.8788 .
O9 N7 1.238(6) .
O10 N7 1.203(6) .
O11 N7 1.131(7) .
O12 H12A 0.9578 .
O12 H12B 0.9340 .
O13 H13 0.8039 .
N1 C10 1.355(4) .
N1 C21 1.449(4) 2_665
N1 C11 1.451(3) .
N2 C10 1.360(4) .
N2 C13 1.450(3) .
N2 C12 1.454(3) .
N3 C14 1.373(4) .
N3 C13 1.448(3) .
N3 C15 1.450(3) .
N4 C14 1.364(4) .
N4 C17 1.442(3) .
N4 C16 1.446(3) .
N5 C18 1.367(4) .
N5 C17 1.448(3) .
N5 C19 1.449(3) .
N6 C18 1.369(4) .
N6 C21 1.451(3) .
N6 C20 1.455(3) .
C1 C8 1.521(5) .
C1 C6 1.530(4) .
C1 C6 1.530(4) 6_556
C1 C2 1.554(5) .
C2 C3 1.549(5) .
C2 H2A 0.9907 .
C3 C9 1.523(5) .
C3 C4 1.540(4) .
C3 C4 1.540(4) 6_556
C4 C5 1.535(4) .
C4 H4A 0.9900 .
C4 H4B 0.9900 .
C5 C7 1.536(4) .
C5 C6 1.540(4) .
C5 H5 1.0000 .
C6 H6A 0.9900 .
C6 H6B 0.9900 .
C7 C5 1.536(4) 6_556
C7 H7A 0.9900 .
C7 H7B 0.9900 .
C8 O1 1.266(3) 6_556
C9 O2 1.271(3) 6_556
C11 N1 1.451(3) 6
C11 C12 1.547(5) .
C11 H11 1.0000 .
C12 N2 1.454(3) 6
C12 H12 1.0000 .
C13 H13A 0.9900 .
C13 H13B 0.9900 .
C15 N3 1.450(3) 6
C15 C16 1.546(5) .
C15 H15 1.0000 .
C16 N4 1.446(3) 6
C16 H16 1.0000 .
C17 H17A 0.9900 .
C17 H17B 0.9900 .
C19 N5 1.449(3) 6
C19 C20 1.556(6) .
C19 H19 1.0000 .
C20 N6 1.455(3) 6
C20 H20 1.0000 .
C21 N1 1.449(4) 2_665
C21 H21A 0.9900 .
C21 H21B 0.9900 .

loop_
_geom_hbond_atom_site_label_D
_geom_hbond_atom_site_label_H
_geom_hbond_atom_site_label_A
_geom_hbond_distance_DH
_geom_hbond_distance_HA
_geom_hbond_distance_DA
_geom_hbond_angle_DHA
_geom_hbond_site_symmetry_A
O6 H6 O4 0.90 1.87 2.773(3) 173.6 6_556
O7 H7 O5 0.96 1.79 2.753(3) 178.5 5_666
O8 H8A O13 0.82 2.05 2.848(10) 166.1 .
O8 H8B O13 0.88 1.91 2.785(8) 179.6 5_666
O12 H12A O1 0.96 1.97 2.916(3) 171.0 .
O12 H12B O2 0.93 2.20 2.968(3) 139.5 4_566
O13 H13 O4 0.80 2.28 2.948(5) 141.4 .
